data_2103961
loop_
_publ_author_name
'Madsen, Anders \/Ostergaard'
'Mason, Sax'
'Larsen, Sine'

_publ_section_title
;
 A neutron diffraction study of xylitol: derivation of mean square
 internal vibrations for H atoms from a rigid-body description
;
_journal_issue 5
_journal_name_full 'Acta Crystallographica Section B'
_journal_page_first 653
_journal_page_last 663
_journal_paper_doi 10.1107/S010876810301557X
_journal_volume 59
_journal_year 2003
_chemical_formula_moiety 'C5 H12 O5'
_chemical_formula_structural 'C5 H12 O5'
_chemical_formula_sum 'C5 H12 O5'
_chemical_formula_weight 152.15
_chemical_melting_point 94.0(10)
_chemical_name_common xylitol
_space_group_IT_number 19
_symmetry_cell_setting orthorhombic
_symmetry_space_group_name_Hall 'P 2ac 2ab'
_symmetry_space_group_name_H-M 'P 21 21 21'
_atom_sites_solution_hydrogens direct
_atom_sites_solution_primary direct
_cell_angle_alpha 90
_cell_angle_beta 90
_cell_angle_gamma 90
_cell_formula_units_Z 4
_cell_length_a 8.2660(4)
_cell_length_b 8.8977(4)
_cell_length_c 8.9116(4)
_cell_measurement_reflns_used 2917
_cell_measurement_temperature 122.4(4)
_cell_measurement_theta_max 45.31
_cell_measurement_theta_min 3.82
_cell_volume 655.43(5)
_computing_cell_refinement rafd9
_computing_data_reduction racer
_computing_molecular_graphics ortep
_computing_publication_material 'PLATON (Spek, 1990)'
_computing_structure_refinement 'VALRAY (Stewart et al, 2000)'
_computing_structure_solution shelxl
_diffrn_ambient_temperature 122
_diffrn_measured_fraction_theta_full 0.998
_diffrn_measured_fraction_theta_max 0.998
_diffrn_measurement_device_type Four-circle
_diffrn_measurement_method
;
%T Coupled ${\omega}-x\Theta$-scans with scan
width between 1.2 and 4.5$^{\circ}$ and $1 \leq x \leq 2$.
;
_diffrn_radiation_monochromator 'Cu 220 transmission geometry'
_diffrn_radiation_probe neutron
_diffrn_radiation_type neutron
_diffrn_radiation_wavelength 0.83950
_diffrn_reflns_av_R_equivalents 0.0410
_diffrn_reflns_limit_h_max 3
_diffrn_reflns_limit_h_min -13
_diffrn_reflns_limit_k_max 15
_diffrn_reflns_limit_k_min -3
_diffrn_reflns_limit_l_max 10
_diffrn_reflns_limit_l_min -15
_diffrn_reflns_number 2917
_diffrn_reflns_theta_full 45.31
_diffrn_reflns_theta_max 45.31
_diffrn_reflns_theta_min 3.82
_diffrn_standards_decay_% 0
_diffrn_standards_interval_count 100
_diffrn_standards_number 2
_exptl_absorpt_coefficient_mu 0.27
_exptl_absorpt_correction_T_max 0.2226
_exptl_absorpt_correction_T_min 0.1315
_exptl_absorpt_correction_type integration
_exptl_absorpt_process_details datap
_exptl_crystal_colour colourless
_exptl_crystal_density_diffrn 1.540
_exptl_crystal_density_meas ?
_exptl_crystal_density_method .
_exptl_crystal_description prism
_exptl_crystal_F_000 328
_exptl_crystal_size_max 2.5
_exptl_crystal_size_mid 2.0
_exptl_crystal_size_min 0.9
_refine_diff_density_max 1.81
_refine_diff_density_min -1.23
_refine_ls_extinction_coef 1289E1(15)
_refine_ls_extinction_expression 'Spackman, M. A.. (1987), Journal of Applied Crystallography, 20:256-258'
_refine_ls_extinction_method 'Becker-Coppens type 1 isotropic Lorentzian.'
_refine_ls_goodness_of_fit_ref 1.4731
_refine_ls_hydrogen_treatment refall
_refine_ls_matrix_type full
_refine_ls_number_constraints 0
_refine_ls_number_parameters 200
_refine_ls_number_reflns 1911
_refine_ls_number_restraints 0
_refine_ls_R_factor_all 0.0531
_refine_ls_shift/su_max 0.0000
_refine_ls_shift/su_mean 0.0000
_refine_ls_structure_factor_coef Fsqd
_refine_ls_weighting_details w=1/\s^2^(Fo^2^)
_refine_ls_weighting_scheme sigma
_refine_ls_wR_factor_ref 0.0540
_reflns_number_gt 1831
_reflns_number_total 1911
_reflns_threshold_expression I>2\s(I)
_cod_data_source_file bs5000.cif
_cod_data_source_block anders
_cod_depositor_comments
;
The following automatic conversions were performed:
'_symmetry_cell_setting' value 'Orthorhombic' changed to 'orthorhombic'
according to '/home/saulius/struct/CIF-dictionaries/cif_core.dic'
dictionary named 'cif_core.dic' version 2.4.1 from
2010-06-29.

'_atom_sites_solution_hydrogens' value 'direct ' changed to
'direct' according to '/home/saulius/struct/CIF-dictionaries/cif_core.dic'
dictionary named 'cif_core.dic' version 2.4.1 from
2010-06-29.

'_atom_sites_solution_primary' value 'direct ' changed to
'direct' according to '/home/saulius/struct/CIF-dictionaries/cif_core.dic'
dictionary named 'cif_core.dic' version 2.4.1 from 2010-06-29.

Automatic conversion script
Id: cif_fix_enum 1527 2010-12-29 10:47:43Z saulius 

The following automatic conversions were performed:

'_chemical_melting_point' value '93-94.9' was changed to '94.0(10)' -
the average value was taken and precision was estimated.

Automatic conversion script
Id: cif_fix_values 1646 2011-03-28 12:23:43Z adriana 

The following automatic conversions were performed:

'_chemical_melting_point' value '93-94.9' was changed to '94.0(10)' -
the average value was taken and precision was
estimated.

'_symmetry_cell_setting' value 'Orthorhombic' changed to
'orthorhombic' according to
/home/saulius/struct/CIF-dictionaries/cif_core.dic dictionary named
'cif_core.dic' version 2.4.1 from
2010-06-29.

'_atom_sites_solution_hydrogens' value 'direct ' changed
to 'direct' according to
/home/saulius/struct/CIF-dictionaries/cif_core.dic dictionary named
'cif_core.dic' version 2.4.1 from
2010-06-29.

'_atom_sites_solution_primary' value 'direct ' changed
to 'direct' according to
/home/saulius/struct/CIF-dictionaries/cif_core.dic dictionary named
'cif_core.dic' version 2.4.1 from 2010-06-29.

Automatic conversion script
Id: cif_fix_values 1715 2011-07-08 13:25:40Z adriana 
;
_cod_database_code 2103961
_cod_database_fobs_code 2103961

loop_
_symmetry_equiv_pos_as_xyz
x,y,z
1/2-x,-y,1/2+z
1/2+x,1/2-y,-z
-x,1/2+y,1/2-z

loop_
_atom_site_aniso_label
_atom_site_aniso_U_11
_atom_site_aniso_U_22
_atom_site_aniso_U_33
_atom_site_aniso_U_12
_atom_site_aniso_U_13
_atom_site_aniso_U_23
O1 0.0086(3) 0.0138(4) 0.0073(3) 0.0010(3) -0.0003(3) 0.0003(3)
O2 0.0097(3) 0.0118(3) 0.0086(3) -0.0032(3) -0.0003(3) -0.0007(3)
O3 0.0119(3) 0.0103(3) 0.0065(3) 0.0004(3) -0.0001(3) 0.0006(3)
O4 0.0101(3) 0.0091(3) 0.0097(3) 0.0016(3) -0.0020(3) -0.0015(3)
O5 0.0080(3) 0.0154(4) 0.0108(3) -0.0015(3) 0.0016(3) -0.0016(3)
C1 0.0079(2) 0.0128(3) 0.0068(2) 0.0002(2) 0.0004(2) 0.0000(2)
C2 0.0077(2) 0.0083(2) 0.0062(2) -0.0001(2) -0.0001(2) -0.0012(2)
C3 0.0072(2) 0.0085(2) 0.0076(2) 0.0004(2) -0.0002(2) -0.0009(2)
C4 0.0068(2) 0.0097(3) 0.0060(2) 0.0001(2) -0.0006(2) -0.0008(2)
C5 0.0073(2) 0.0105(3) 0.0125(3) 0.0010(2) -0.0001(2) -0.0013(2)
H1A 0.0316(8) 0.0253(8) 0.0243(8) 0.0081(7) -0.0024(8) -0.0112(7)
H1B 0.0184(7) 0.0379(10) 0.0262(8) -0.0070(7) 0.0017(6) 0.0123(8)
H2 0.0190(6) 0.0181(6) 0.0244(7) 0.0013(6) 0.0011(6) -0.0072(6)
H3 0.0226(7) 0.0175(6) 0.0203(7) 0.0023(6) -0.0004(6) -0.0066(6)
H4 0.0230(7) 0.0266(8) 0.0139(6) -0.0004(6) -0.0008(6) 0.0048(6)
H5A 0.0240(8) 0.0246(8) 0.0457(11) 0.0024(7) 0.0037(8) -0.0181(8)
H5B 0.0228(7) 0.0304(9) 0.0264(8) -0.0001(7) -0.0053(7) 0.0112(7)
H11 0.0160(6) 0.0297(8) 0.0192(7) -0.0012(6) 0.0045(6) 0.0034(7)
H12 0.0265(8) 0.0282(8) 0.0199(8) -0.0047(7) 0.0071(6) -0.0019(7)
H13 0.0297(8) 0.0155(6) 0.0207(7) -0.0010(6) 0.0010(7) 0.0023(6)
H14 0.0313(8) 0.0174(7) 0.0258(8) 0.0086(7) -0.0030(7) 0.0014(6)
H15 0.0255(8) 0.0258(8) 0.0206(7) -0.0064(7) 0.0002(6) -0.0070(7)

loop_
_atom_site_label
_atom_site_fract_x
_atom_site_fract_y
_atom_site_fract_z
_atom_site_U_iso_or_equiv
_atom_site_thermal_displace_type
_atom_site_occupancy
_atom_site_type_symbol
O1 0.67826(10) 0.22884(10) 0.42178(9) 0.0099(2) Uani 1 O
O2 0.61461(10) 0.43594(10) 0.18273(10) 0.0100(2) Uani 1 O
O3 0.31823(11) 0.43108(10) 0.04011(10) 0.0096(2) Uani 1 O
O4 0.22887(10) 0.12960(10) 0.10839(10) 0.0096(2) Uani 1 O
O5 -0.08866(10) 0.20517(11) 0.21646(10) 0.0114(2) Uani 1 O
C1 0.52470(9) 0.29389(9) 0.39045(8) 0.00920(10) Uani 1 C
C2 0.50050(8) 0.32283(8) 0.22439(7) 0.00740(10) Uani 1 C
C3 0.32774(8) 0.37534(8) 0.18980(8) 0.00780(10) Uani 1 C
C4 0.20081(8) 0.25179(8) 0.20983(8) 0.00750(10) Uani 1 C
C5 0.03186(8) 0.31486(9) 0.18585(9) 0.0101(2) Uani 1 C
H1A 0.5127(3) 0.4016(2) 0.4520(2) 0.0271(5) Uani 1 H
H1B 0.4318(2) 0.2168(3) 0.4333(2) 0.0275(5) Uani 1 H
H2 0.5262(2) 0.2190(2) 0.1611(2) 0.0205(4) Uani 1 H
H3 0.2979(2) 0.46794(19) 0.26822(19) 0.0201(4) Uani 1 H
H4 0.2073(2) 0.2095(2) 0.32600(18) 0.0212(4) Uani 1 H
H5A 0.0131(3) 0.4103(2) 0.2618(3) 0.0314(5) Uani 1 H
H5B 0.0197(2) 0.3565(2) 0.0695(2) 0.0265(5) Uani 1 H
H11 0.7560(2) 0.2432(2) 0.3376(2) 0.0216(4) Uani 1 H
H12 0.6521(2) 0.4163(2) 0.0805(2) 0.0249(5) Uani 1 H
H13 0.3268(2) 0.54153(19) 0.0450(2) 0.0220(4) Uani 1 H
H14 0.2766(2) 0.0490(2) 0.1667(2) 0.0248(4) Uani 1 H
H15 -0.1183(2) 0.1567(2) 0.1209(2) 0.0240(4) Uani 1 H

loop_
_atom_type_symbol
_atom_type_description
_atom_type_scat_source
O O 'Sears, 1992'
H H 'Sears, 1992'
C C 'Sears, 1992'

loop_
_geom_angle_atom_site_label_1
_geom_angle_atom_site_label_2
_geom_angle_atom_site_label_3
_geom_angle
_geom_angle_publ_flag
C1 O1 H11 112.06(12) no
C2 O2 H12 108.99(13) no
C3 O3 H13 107.54(13) no
C4 O4 H14 106.80(13) no
C5 O5 H15 108.00(13) no
O1 C1 C2 112.24(6) yes
O2 C2 C3 110.36(6) yes
C1 C2 C3 111.77(6) no
O2 C2 C1 106.64(6) yes
O3 C3 C4 108.74(6) yes
C2 C3 C4 113.34(6) no
O3 C3 C2 110.21(6) yes
C3 C4 C5 110.38(6) no
O4 C4 C3 111.13(6) yes
O4 C4 C5 109.88(6) yes
O5 C5 C4 111.32(7) yes
O1 C1 H1A 109.54(14) no
O1 C1 H1B 107.55(13) no
C2 C1 H1A 108.93(11) no
C2 C1 H1B 110.70(11) no
H1A C1 H1B 107.78(18) no
O2 C2 H2 109.27(11) no
C1 C2 H2 109.37(11) no
C3 C2 H2 109.37(10) no
O3 C3 H3 108.62(11) no
C2 C3 H3 107.88(10) no
C4 C3 H3 107.94(10) no
O4 C4 H4 109.00(11) no
C3 C4 H4 108.74(11) no
C5 C4 H4 107.61(10) no
O5 C5 H5A 108.31(14) no
O5 C5 H5B 110.27(11) no
C4 C5 H5A 109.20(14) no
C4 C5 H5B 109.82(10) no
H5A C5 H5B 107.84(17) no

loop_
_geom_bond_atom_site_label_1
_geom_bond_atom_site_label_2
_geom_bond_distance
_geom_bond_publ_flag
O1 C1 1.4227(11) yes
O2 C2 1.4284(11) yes
O3 C3 1.4254(11) yes
O4 C4 1.4328(11) yes
O5 C5 1.4211(12) yes
O1 H11 0.9960(19) no
O2 H12 0.978(2) no
O3 H13 0.9863(19) no
O4 H14 0.970(2) no
O5 H15 0.986(2) no
C1 C2 1.5154(10) no
C2 C3 1.5338(9) no
C3 C4 1.5301(10) no
C4 C5 1.5202(10) no
C1 H1A 1.109(2) no
C1 H1B 1.098(2) no
C2 H2 1.1031(19) no
C3 H3 1.1082(18) no
C4 H4 1.1028(18) no
C5 H5A 1.097(2) no
C5 H5B 1.106(2) no

loop_
_geom_contact_atom_site_label_1
_geom_contact_atom_site_label_2
_geom_contact_distance
_geom_contact_site_symmetry_2
_geom_contact_publ_flag
O1 O2 2.8654(12) . no
O1 O5 2.6654(12) 1_655 no
O1 C1 3.3229(11) 3_556 no
O1 C4 3.2927(11) 3_556 no
O1 C3 3.2991(11) 4_645 no
O1 O3 2.6712(13) 4_645 no
O2 O5 3.2129(12) 1_655 no
O2 O3 2.7603(12) . no
O2 O4 2.8218(13) 3_555 no
O2 O4 2.8475(12) 4_655 no
O2 O1 2.8654(12) . no
O2 C4 3.3381(11) 4_655 no
O3 O5 2.7000(13) 3_555 no
O3 O1 2.6712(13) 4_655 no
O3 O2 2.7603(12) . no
O3 O4 2.8481(13) . no
O4 O5 2.8755(12) . no
O4 O2 2.8218(13) 3_455 no
O4 O3 2.8481(13) . no
O4 O2 2.8475(12) 4_645 no
O5 O3 2.7000(13) 3_455 no
O5 O1 2.6654(12) 1_455 no
O5 O4 2.8755(12) . no
O5 O2 3.2129(12) 1_455 no
O1 H1B 2.5088(19) 3_556 no
O1 H13 1.6932(19) 4_645 no
O1 H4 2.3261(18) 3_556 no
O1 H3 2.8801(19) 4_645 no
O2 H11 2.492(2) . no
O2 H4 2.846(2) 4_655 no
O2 H14 1.903(2) 4_655 no
O2 H1B 2.732(3) 4_655 no
O2 H13 2.8371(19) . no
O3 H3 2.7567(19) 2_564 no
O3 H12 2.7862(19) . no
O3 H5B 2.5687(19) . no
O3 H15 1.716(2) 3_555 no
O4 H12 1.845(2) 3_455 no
O4 H2 2.6256(19) . no
O4 H15 2.8820(19) . no
O4 H5B 2.8823(19) 3_555 no
O5 H11 1.7113(19) 1_455 no
O5 H3 2.7323(19) 4_545 no
O5 H5A 2.704(2) 4_545 no
C1 O1 3.3229(11) 3_456 no
C3 O1 3.2991(11) 4_655 no
C4 O1 3.2927(11) 3_456 no
C4 O2 3.3381(11) 4_645 no
C1 H4 2.7887(18) . no
C1 H14 2.8477(19) 4_655 no
C1 H13 2.6229(19) 4_645 no
C1 H4 2.9435(18) 3_556 no
C2 H14 2.8959(19) 4_655 no
C2 H5B 3.0709(19) 3_555 no
C3 H15 2.8190(19) 3_555 no
C4 H12 3.0155(19) 3_455 no
C4 H1B 2.7764(19) . no
C5 H11 2.7267(18) 1_455 no
H1A H3 2.487(3) . no
H1A H5B 2.408(3) 2_565 no
H1A H14 2.423(3) 4_655 no
H1B C4 2.7764(19) . no
H1B H4 2.089(2) . no
H1B O1 2.5088(19) 3_456 no
H1B H11 2.531(2) 3_456 no
H1B O2 2.732(3) 4_645 no
H1B H13 2.540(3) 4_645 no
H2 O4 2.6256(19) . no
H2 H11 2.476(2) . no
H2 H14 2.559(2) . no
H2 H5B 2.163(3) 3_555 no
H3 H1A 2.487(3) . no
H3 H5A 2.410(3) . no
H3 O3 2.7567(19) 2_565 no
H3 O1 2.8801(19) 4_655 no
H3 O5 2.7323(19) 4_555 no
H3 H15 2.450(2) 4_555 no
H4 C1 2.7887(18) . no
H4 H1B 2.089(2) . no
H4 O1 2.3261(18) 3_456 no
H4 C1 2.9435(18) 3_456 no
H4 O2 2.846(2) 4_645 no
H5A H3 2.410(3) . no
H5A O5 2.704(2) 4_555 no
H5A H15 2.580(3) 4_555 no
H5B O3 2.5687(19) . no
H5B H1A 2.408(3) 2_564 no
H5B O4 2.8823(19) 3_455 no
H5B C2 3.0709(19) 3_455 no
H5B H2 2.163(3) 3_455 no
H11 O2 2.492(2) . no
H11 O5 1.7113(19) 1_655 no
H11 C5 2.7267(18) 1_655 no
H11 H2 2.476(2) . no
H11 H15 2.324(2) 1_655 no
H11 H1B 2.531(2) 3_556 no
H11 H13 2.187(2) 4_645 no
H12 O3 2.7862(19) . no
H12 O4 1.845(2) 3_555 no
H12 C4 3.0155(19) 3_555 no
H12 H14 2.451(2) 3_555 no
H13 O2 2.8371(19) . no
H13 H15 2.346(2) 3_555 no
H13 O1 1.6932(19) 4_655 no
H13 C1 2.6229(19) 4_655 no
H13 H1B 2.540(3) 4_655 no
H13 H11 2.187(2) 4_655 no
H14 H2 2.559(2) . no
H14 H12 2.451(2) 3_455 no
H14 O2 1.903(2) 4_645 no
H14 C1 2.8477(19) 4_645 no
H14 C2 2.8959(19) 4_645 no
H14 H1A 2.423(3) 4_645 no
H15 O4 2.8820(19) . no
H15 H11 2.324(2) 1_455 no
H15 O3 1.716(2) 3_455 no
H15 C3 2.8190(19) 3_455 no
H15 H13 2.346(2) 3_455 no
H15 H3 2.450(2) 4_545 no
H15 H5A 2.580(3) 4_545 no

loop_
_geom_hbond_atom_site_label_D
_geom_hbond_atom_site_label_H
_geom_hbond_atom_site_label_A
_geom_hbond_site_symmetry_A
_geom_hbond_distance_DH
_geom_hbond_distance_HA
_geom_hbond_distance_DA
_geom_hbond_angle_DHA
_geom_hbond_publ_flag
O1 H11 O2 . 0.9960(19) 2.492(2) 2.8654(12) 101.70(12) yes
O1 H11 O5 1_655 0.9960(19) 1.7113(19) 2.6654(12) 159.04(17) yes
O2 H12 O4 3_555 0.978(2) 1.845(2) 2.8218(13) 176.90(17) yes
O3 H13 O1 4_655 0.9863(19) 1.6932(19) 2.6712(13) 170.66(17) yes
O4 H14 O2 4_645 0.970(2) 1.903(2) 2.8475(12) 164.00(17) yes
O5 H15 O3 3_455 0.986(2) 1.716(2) 2.7000(13) 176.22(17) yes
C1 H1B O1 3_456 1.098(2) 2.5088(19) 3.3229(11) 129.99(18) yes
C4 H4 O1 3_456 1.1028(18) 2.3261(18) 3.2927(11) 145.24(14) yes

loop_
_geom_torsion_atom_site_label_1
_geom_torsion_atom_site_label_2
_geom_torsion_atom_site_label_3
_geom_torsion_atom_site_label_4
_geom_torsion
_geom_torsion_publ_flag
O1 C1 C2 O2 -66.06(8) no
O1 C1 C2 C3 173.25(7) no
O2 C2 C3 O3 49.43(8) no
O2 C2 C3 C4 171.56(6) no
C1 C2 C3 O3 167.93(7) no
C1 C2 C3 C4 -69.94(8) no
O3 C3 C4 O4 60.62(8) no
O3 C3 C4 C5 -61.57(8) no
C2 C3 C4 O4 -62.32(8) no
C2 C3 C4 C5 175.50(6) no
O4 C4 C5 O5 62.08(9) no
C3 C4 C5 O5 -175.00(7) no

loop_
_cod_related_entry_id
_cod_related_entry_database
_cod_related_entry_code
1 ChemSpider 21391692
